data_7720386
loop_
_publ_author_name
'Saikia, Himangshu Pratim'
'Likson, Ankita'
'Anand, Khyati'
'Das, Bidyut'
'Tiwari, Abinash'
'Dey, Sandeep Kumar'
'Gil-Hern&#xe1;ndez, Beatriz'
'Mudoi, Prashurya Pritam'

_publ_section_title
;
 Deciphering cation-driven structure-property correlations in 0D hybrid
 ruthenium halide perovskites.
;
_journal_issue 12
_journal_name_full 'Dalton transactions (Cambridge, England : 2003)'
_journal_page_first 4780
_journal_page_last 4791
_journal_paper_doi 10.1039/d5dt02797g
_journal_volume 55
_journal_year 2026
_chemical_formula_sum 'C4 H22 Cl7 N4 O Ru'
_chemical_formula_weight 491.47
_space_group_crystal_system monoclinic
_space_group_IT_number 11
_space_group_name_Hall '-P 2yb'
_space_group_name_H-M_alt 'P 1 21/m 1'
_atom_sites_solution_hydrogens geom
_audit_creation_method SHELXL-2019/3
_audit_update_record
;
2025-06-10 deposited with the CCDC.	2026-02-27 downloaded from the CCDC.
;
_cell_angle_alpha 90
_cell_angle_beta 90.593(7)
_cell_angle_gamma 90
_cell_formula_units_Z 2
_cell_length_a 8.0705(19)
_cell_length_b 10.021(3)
_cell_length_c 10.374(3)
_cell_measurement_reflns_used 15729
_cell_measurement_temperature 300(2)
_cell_measurement_theta_max 27.513
_cell_measurement_theta_min 2.515
_cell_volume 838.9(4)
_computing_structure_refinement 'SHELXL-2019/2 (Sheldrick, 2019)'
_computing_structure_solution 'SHELXT 2018/2 (Sheldrick, 2018)'
_diffrn_ambient_temperature 300(2)
_diffrn_measured_fraction_theta_full 0.988
_diffrn_measured_fraction_theta_max 0.989
_diffrn_measurement_device_type 'Bruker D8 Quest'
_diffrn_measurement_method '\f and \w scans'
_diffrn_radiation_type MoK\a
_diffrn_radiation_wavelength 0.71073
_diffrn_reflns_av_R_equivalents 0.0160
_diffrn_reflns_av_unetI/netI 0.0095
_diffrn_reflns_Laue_measured_fraction_full 0.988
_diffrn_reflns_Laue_measured_fraction_max 0.989
_diffrn_reflns_limit_h_max 10
_diffrn_reflns_limit_h_min -10
_diffrn_reflns_limit_k_max 13
_diffrn_reflns_limit_k_min -13
_diffrn_reflns_limit_l_max 13
_diffrn_reflns_limit_l_min -13
_diffrn_reflns_number 15509
_diffrn_reflns_point_group_measured_fraction_full 0.988
_diffrn_reflns_point_group_measured_fraction_max 0.989
_diffrn_reflns_theta_full 25.242
_diffrn_reflns_theta_max 27.583
_diffrn_reflns_theta_min 3.182
_exptl_absorpt_coefficient_mu 2.040
_exptl_absorpt_correction_T_max 0.7456
_exptl_absorpt_correction_T_min 0.6037
_exptl_absorpt_correction_type multi-scan
_exptl_absorpt_process_details SADABS
_exptl_crystal_colour red
_exptl_crystal_density_diffrn 1.946
_exptl_crystal_description prismatic
_exptl_crystal_F_000 490
_exptl_crystal_size_max 0.2
_exptl_crystal_size_mid 0.1
_exptl_crystal_size_min 0.1
_refine_diff_density_max 0.999
_refine_diff_density_min -1.261
_refine_diff_density_rms 0.108
_refine_ls_extinction_method none
_refine_ls_goodness_of_fit_ref 1.114
_refine_ls_hydrogen_treatment constr
_refine_ls_matrix_type full
_refine_ls_number_parameters 90
_refine_ls_number_reflns 2031
_refine_ls_number_restraints 0
_refine_ls_restrained_S_all 1.114
_refine_ls_R_factor_all 0.0312
_refine_ls_R_factor_gt 0.0271
_refine_ls_shift/su_max 0.004
_refine_ls_shift/su_mean 0.000
_refine_ls_structure_factor_coef Fsqd
_refine_ls_weighting_details 'w=1/[\s^2^(Fo^2^)+(0.0322P)^2^+1.4407P] where P=(Fo^2^+2Fc^2^)/3'
_refine_ls_weighting_scheme calc
_refine_ls_wR_factor_gt 0.0727
_refine_ls_wR_factor_ref 0.0777
_reflns_Friedel_coverage 0.000
_reflns_number_gt 1835
_reflns_number_total 2031
_reflns_threshold_expression 'I > 2\s(I)'
_cod_data_source_file d5dt02797g2.cif
_cod_data_source_block sd_ppm_hs36_a_pl
_cod_depositor_comments 'Adding full bibliography for 7720384--7720386.cif.'
_cod_original_sg_symbol_H-M 'P 21/m'
_cod_database_code 7720386
_shelx_shelxl_version_number 2019/3
_shelx_space_group_comment
;
The symmetry employed for this shelxl refinement is uniquely defined
by the following loop, which should always be used as a source of
symmetry information in preference to the above space-group names.
They are only intended as comments.
;

loop_
_space_group_symop_operation_xyz
'x, y, z'
'-x, y+1/2, -z'
'-x, -y, -z'
'x, -y-1/2, z'

loop_
_atom_site_label
_atom_site_type_symbol
_atom_site_fract_x
_atom_site_fract_y
_atom_site_fract_z
_atom_site_U_iso_or_equiv
_atom_site_adp_type
_atom_site_occupancy
_atom_site_site_symmetry_order
_atom_site_calc_flag
_atom_site_refinement_flags_posn
_atom_site_refinement_flags_adp
_atom_site_refinement_flags_occupancy
_atom_site_disorder_assembly
_atom_site_disorder_group
Ru1 Ru 0.50557(3) 0.250000 0.25459(2) 0.02054(10) Uani 1 2 d S T P . .
Cl1 Cl 0.50966(8) 0.01379(7) 0.25355(6) 0.03678(17) Uani 1 1 d . . . . .
N1 N 0.7717(3) 0.0280(3) 0.5245(3) 0.0500(7) Uani 1 1 d . . . . .
H1N1 H 0.783188 0.089648 0.585721 0.075 Uiso 1 1 calc R U . . .
H2N1 H 0.691158 -0.028231 0.545791 0.075 Uiso 1 1 calc R U . . .
H3N1 H 0.746096 0.067452 0.450016 0.075 Uiso 1 1 calc R U . . .
C1 C 0.9287(4) -0.0462(4) 0.5111(4) 0.0557(10) Uani 1 1 d . . . . .
H1A H 0.919140 -0.107878 0.439292 0.067 Uiso 1 1 calc R U . . .
H1B H 0.949439 -0.097898 0.588659 0.067 Uiso 1 1 calc R U . . .
Cl2 Cl 0.21522(10) 0.250000 0.22177(9) 0.0312(2) Uani 1 2 d S T P . .
N2 N 0.7680(3) -0.0113(3) -0.0039(3) 0.0491(7) Uani 1 1 d . . . . .
H1N2 H 0.755071 -0.019527 -0.088791 0.074 Uiso 1 1 calc R U . . .
H2N2 H 0.691623 0.044225 0.026450 0.074 Uiso 1 1 calc R U . . .
H3N2 H 0.756769 -0.090831 0.033211 0.074 Uiso 1 1 calc R U . . .
Cl3 Cl 0.54357(11) 0.250000 0.02883(8) 0.02899(19) Uani 1 2 d S T P . .
C2 C 0.9330(4) 0.0417(3) 0.0250(4) 0.0470(8) Uani 1 1 d . . . . .
H2D H 0.946297 0.049845 0.117690 0.056 Uiso 1 1 calc R U . . .
H2E H 0.942088 0.130368 -0.011784 0.056 Uiso 1 1 calc R U . . .
O1W O 0.7764(4) -0.250000 0.1651(4) 0.0683(11) Uani 1 2 d S T P . .
Cl4 Cl 0.79591(10) 0.250000 0.28876(9) 0.0381(2) Uani 1 2 d S T P . .
Cl5 Cl 0.46262(11) 0.250000 0.48116(8) 0.0333(2) Uani 1 2 d S T P . .
Cl6 Cl 1.13147(16) -0.250000 0.26626(13) 0.0936(7) Uani 1 2 d S T P . .

loop_
_atom_site_aniso_label
_atom_site_aniso_U_11
_atom_site_aniso_U_22
_atom_site_aniso_U_33
_atom_site_aniso_U_23
_atom_site_aniso_U_13
_atom_site_aniso_U_12
Ru1 0.01628(15) 0.02522(16) 0.02013(15) 0.000 0.00100(10) 0.000
Cl1 0.0471(4) 0.0267(3) 0.0366(4) 0.0033(2) 0.0078(3) 0.0052(2)
N1 0.0227(11) 0.082(2) 0.0457(14) 0.0219(14) 0.0037(10) 0.0027(12)
C1 0.0249(14) 0.074(2) 0.069(2) 0.029(2) 0.0088(14) 0.0041(15)
Cl2 0.0166(3) 0.0432(5) 0.0339(4) 0.000 0.0004(3) 0.000
N2 0.0253(11) 0.0573(17) 0.0646(17) -0.0249(14) -0.0025(11) 0.0050(11)
Cl3 0.0297(4) 0.0358(5) 0.0215(4) 0.000 0.0025(3) 0.000
C2 0.0318(14) 0.0433(17) 0.066(2) -0.0180(16) 0.0012(14) 0.0015(13)
O1W 0.0436(19) 0.073(3) 0.088(3) 0.000 -0.0121(19) 0.000
Cl4 0.0170(4) 0.0646(7) 0.0328(4) 0.000 -0.0003(3) 0.000
Cl5 0.0299(4) 0.0480(5) 0.0220(4) 0.000 0.0024(3) 0.000
Cl6 0.0386(6) 0.198(2) 0.0442(7) 0.000 -0.0078(5) 0.000

loop_
_atom_type_symbol
_atom_type_description
_atom_type_scat_dispersion_real
_atom_type_scat_dispersion_imag
_atom_type_scat_source
C C 0.0033 0.0016 'International Tables Vol C Tables 4.2.6.8 and 6.1.1.4'
H H 0.0000 0.0000 'International Tables Vol C Tables 4.2.6.8 and 6.1.1.4'
Cl Cl 0.1484 0.1585 'International Tables Vol C Tables 4.2.6.8 and 6.1.1.4'
N N 0.0061 0.0033 'International Tables Vol C Tables 4.2.6.8 and 6.1.1.4'
O O 0.0106 0.0060 'International Tables Vol C Tables 4.2.6.8 and 6.1.1.4'
Ru Ru -1.2594 0.8363 'International Tables Vol C Tables 4.2.6.8 and 6.1.1.4'

loop_
_geom_angle_atom_site_label_1
_geom_angle_atom_site_label_2
_geom_angle_atom_site_label_3
_geom_angle
_geom_angle_site_symmetry_1
_geom_angle_site_symmetry_3
_geom_angle_publ_flag
Cl2 Ru1 Cl3 89.76(3) . . ?
Cl2 Ru1 Cl4 179.66(3) . . ?
Cl3 Ru1 Cl4 90.57(3) . . ?
Cl2 Ru1 Cl1 90.755(17) . 4_565 ?
Cl3 Ru1 Cl1 89.631(16) . 4_565 ?
Cl4 Ru1 Cl1 89.247(17) . 4_565 ?
Cl2 Ru1 Cl1 90.755(17) . . ?
Cl3 Ru1 Cl1 89.631(16) . . ?
Cl4 Ru1 Cl1 89.247(17) . . ?
Cl1 Ru1 Cl1 178.32(3) 4_565 . ?
Cl2 Ru1 Cl5 89.31(3) . . ?
Cl3 Ru1 Cl5 179.07(3) . . ?
Cl4 Ru1 Cl5 90.35(3) . . ?
Cl1 Ru1 Cl5 90.381(16) 4_565 . ?
Cl1 Ru1 Cl5 90.382(16) . . ?
C1 N1 H1N1 109.5 . . ?
C1 N1 H2N1 109.5 . . ?
H1N1 N1 H2N1 109.5 . . ?
C1 N1 H3N1 109.5 . . ?
H1N1 N1 H3N1 109.5 . . ?
H2N1 N1 H3N1 109.5 . . ?
N1 C1 C1 111.3(4) . 3_756 ?
N1 C1 H1A 109.4 . . ?
C1 C1 H1A 109.4 3_756 . ?
N1 C1 H1B 109.4 . . ?
C1 C1 H1B 109.4 3_756 . ?
H1A C1 H1B 108.0 . . ?
C2 N2 H1N2 109.5 . . ?
C2 N2 H2N2 109.5 . . ?
H1N2 N2 H2N2 109.5 . . ?
C2 N2 H3N2 109.5 . . ?
H1N2 N2 H3N2 109.5 . . ?
H2N2 N2 H3N2 109.5 . . ?
N2 C2 C2 113.2(3) . 3_755 ?
N2 C2 H2D 108.9 . . ?
C2 C2 H2D 108.9 3_755 . ?
N2 C2 H2E 108.9 . . ?
C2 C2 H2E 108.9 3_755 . ?
H2D C2 H2E 107.7 . . ?

loop_
_geom_bond_atom_site_label_1
_geom_bond_atom_site_label_2
_geom_bond_distance
_geom_bond_site_symmetry_2
_geom_bond_publ_flag
Ru1 Cl2 2.3644(10) . ?
Ru1 Cl3 2.3652(11) . ?
Ru1 Cl4 2.3662(10) . ?
Ru1 Cl1 2.3673(10) 4_565 ?
Ru1 Cl1 2.3673(10) . ?
Ru1 Cl5 2.3795(11) . ?
N1 C1 1.478(4) . ?
N1 H1N1 0.8900 . ?
N1 H2N1 0.8900 . ?
N1 H3N1 0.8900 . ?
C1 C1 1.497(7) 3_756 ?
C1 H1A 0.9700 . ?
C1 H1B 0.9700 . ?
N2 C2 1.462(4) . ?
N2 H1N2 0.8900 . ?
N2 H2N2 0.8900 . ?
N2 H3N2 0.8900 . ?
C2 C2 1.465(6) 3_755 ?
C2 H2D 0.9700 . ?
C2 H2E 0.9700 . ?
